data_7104673
loop_
_publ_author_name
'Ghereg, Dumitru'
'Ech-Cherif El Kettani, Sakina'
'Lazraq, Mohamed'
'Ranaivonjatovo, Henri'
'Schoeller, Wolfgang W'
'Escudi\'e, Jean'
'Gornitzka, Heinz'

_publ_section_title
;
 An isolable o-quinodimethane and its fixation of molecular oxygen to
 give an endoperoxide.
;
_journal_issue 32
_journal_name_full 'Chemical communications (Cambridge, England)'
_journal_page_first 4821
_journal_page_last 4823
_journal_paper_doi 10.1039/b910001f
_journal_volume 34
_journal_year 2009
_chemical_formula_sum 'C80.5 H79 Cl Ge2 O6'
_chemical_formula_weight 1323.07
_chemical_name_systematic
;
?
;
_space_group_IT_number 14
_symmetry_cell_setting monoclinic
_symmetry_space_group_name_Hall '-P 2yn'
_symmetry_space_group_name_H-M 'P 1 21/n 1'
_atom_sites_solution_hydrogens geom
_atom_sites_solution_primary direct
_atom_sites_solution_secondary difmap
_audit_creation_method SHELXL-97
_cell_angle_alpha 90.00
_cell_angle_beta 99.962(3)
_cell_angle_gamma 90.00
_cell_formula_units_Z 4
_cell_length_a 13.9981(7)
_cell_length_b 24.1749(11)
_cell_length_c 19.9318(10)
_cell_measurement_reflns_used 9957
_cell_measurement_temperature 193(2)
_cell_measurement_theta_max 26.34
_cell_measurement_theta_min 2.24
_cell_volume 6643.3(6)
_computing_cell_refinement 'Bruker SMART'
_computing_data_collection 'Bruker SMART'
_computing_data_reduction 'Bruker SAINT'
_computing_molecular_graphics 'Bruker SHELXTL'
_computing_publication_material 'Bruker SHELXTL'
_computing_structure_refinement 'SHELXL-97 (Sheldrick, 1997)'
_computing_structure_solution 'SHELXS-97 (Sheldrick, 1990)'
_diffrn_ambient_temperature 193(2)
_diffrn_measured_fraction_theta_full 0.991
_diffrn_measured_fraction_theta_max 0.991
_diffrn_measurement_device_type 'CCD area detector'
_diffrn_measurement_method 'phi and omega scans'
_diffrn_radiation_monochromator graphite
_diffrn_radiation_source 'fine-focus sealed tube'
_diffrn_radiation_type MoK\a
_diffrn_radiation_wavelength 0.71073
_diffrn_reflns_av_R_equivalents 0.1046
_diffrn_reflns_av_sigmaI/netI 0.0859
_diffrn_reflns_limit_h_max 17
_diffrn_reflns_limit_h_min -14
_diffrn_reflns_limit_k_max 29
_diffrn_reflns_limit_k_min -28
_diffrn_reflns_limit_l_max 24
_diffrn_reflns_limit_l_min -24
_diffrn_reflns_number 65912
_diffrn_reflns_theta_full 25.68
_diffrn_reflns_theta_max 25.68
_diffrn_reflns_theta_min 5.11
_exptl_absorpt_coefficient_mu 1.000
_exptl_absorpt_correction_T_max 0.8251
_exptl_absorpt_correction_T_min 0.6347
_exptl_absorpt_correction_type multi-scan
_exptl_absorpt_process_details 'SADABS (Bruker-AXS)'
_exptl_crystal_colour colourless
_exptl_crystal_density_diffrn 1.323
_exptl_crystal_density_method 'not measured'
_exptl_crystal_description needles
_exptl_crystal_F_000 2764
_exptl_crystal_size_max 0.50
_exptl_crystal_size_mid 0.20
_exptl_crystal_size_min 0.20
_refine_diff_density_max 1.321
_refine_diff_density_min -0.677
_refine_diff_density_rms 0.085
_refine_ls_extinction_method none
_refine_ls_goodness_of_fit_ref 1.093
_refine_ls_hydrogen_treatment constr
_refine_ls_matrix_type full
_refine_ls_number_parameters 862
_refine_ls_number_reflns 12500
_refine_ls_number_restraints 49
_refine_ls_restrained_S_all 1.094
_refine_ls_R_factor_all 0.1173
_refine_ls_R_factor_gt 0.0645
_refine_ls_shift/su_max 0.001
_refine_ls_shift/su_mean 0.000
_refine_ls_structure_factor_coef Fsqd
_refine_ls_weighting_details 'calc w=1/[\s^2^(Fo^2^)+(0.0552P)^2^+13.4950P] where P=(Fo^2^+2Fc^2^)/3'
_refine_ls_weighting_scheme calc
_refine_ls_wR_factor_gt 0.1354
_refine_ls_wR_factor_ref 0.1593
_reflns_number_gt 8133
_reflns_number_total 12500
_reflns_threshold_expression >2sigma(I)
_cod_data_source_file b910001f.txt
_cod_data_source_block 5
_cod_depositor_comments
;
The following automatic conversions were performed:
'_symmetry_cell_setting' value 'Monoclinic' changed to 'monoclinic'
according to '/home/saulius/struct/CIF-dictionaries/cif_core.dic'
dictionary named 'cif_core.dic' version 2.4.1 from 2010-06-29.

Automatic conversion script
Id: cif_fix_enum 1527 2010-12-29 10:47:43Z saulius 
;
_cod_original_sg_symbol_H-M P2(1)/n
_cod_original_formula_sum 'C80.50 H79 Cl Ge2 O6'
_cod_database_code 7104673

loop_
_symmetry_equiv_pos_as_xyz
'x, y, z'
'-x+1/2, y+1/2, -z+1/2'
'-x, -y, -z'
'x-1/2, -y-1/2, z-1/2'

loop_
_atom_site_label
_atom_site_type_symbol
_atom_site_fract_x
_atom_site_fract_y
_atom_site_fract_z
_atom_site_U_iso_or_equiv
_atom_site_adp_type
_atom_site_occupancy
_atom_site_symmetry_multiplicity
_atom_site_calc_flag
_atom_site_refinement_flags
_atom_site_disorder_assembly
_atom_site_disorder_group
Ge1 Ge 0.60076(4) 0.062670(19) 0.28163(2) 0.02491(14) Uani 1 1 d . . .
Ge2 Ge 0.39496(4) 0.31081(2) 0.36874(2) 0.02676(14) Uani 1 1 d . . .
O1 O 0.6810(2) 0.11450(13) 0.32710(16) 0.0284(7) Uani 1 1 d . . .
O2 O 0.4917(2) 0.28063(12) 0.43059(15) 0.0280(7) Uani 1 1 d . . .
O3 O 0.8546(3) 0.19103(17) 0.3710(2) 0.0552(11) Uani 1 1 d . . .
O4 O 0.7940(3) 0.25502(14) 0.43315(17) 0.0378(9) Uani 1 1 d . . .
O5 O 0.7027(3) 0.31901(16) 0.47208(19) 0.0482(10) Uani 1 1 d . . .
C1 C 0.6324(3) 0.15826(19) 0.3530(2) 0.0271(11) Uani 1 1 d . . .
C2 C 0.5279(3) 0.16376(18) 0.3121(2) 0.0234(10) Uani 1 1 d . . .
H2 H 0.5348 0.1809 0.2675 0.028 Uiso 1 1 calc R . .
C3 C 0.4700(3) 0.20605(18) 0.3481(2) 0.0241(10) Uani 1 1 d . . .
H3 H 0.4280 0.1835 0.3734 0.029 Uiso 1 1 calc R . .
C4 C 0.5423(3) 0.23796(18) 0.4041(2) 0.0234(10) Uani 1 1 d . . .
C5 C 0.6340(3) 0.15320(18) 0.4292(2) 0.0242(10) Uani 1 1 d . . .
C6 C 0.5848(3) 0.19591(18) 0.4567(2) 0.0238(10) Uani 1 1 d . . .
C7 C 0.5848(4) 0.19782(19) 0.5259(2) 0.0285(11) Uani 1 1 d . . .
H7 H 0.5520 0.2268 0.5447 0.034 Uiso 1 1 calc R . .
C8 C 0.6329(4) 0.1572(2) 0.5679(2) 0.0336(12) Uani 1 1 d . . .
H8 H 0.6317 0.1580 0.6154 0.040 Uiso 1 1 calc R . .
C9 C 0.6825(4) 0.1156(2) 0.5410(3) 0.0363(12) Uani 1 1 d . . .
H9 H 0.7163 0.0883 0.5703 0.044 Uiso 1 1 calc R . .
C10 C 0.6832(4) 0.1133(2) 0.4714(2) 0.0316(11) Uani 1 1 d . . .
H10 H 0.7172 0.0847 0.4530 0.038 Uiso 1 1 calc R . .
C11 C 0.6823(3) 0.21472(19) 0.3432(2) 0.0256(10) Uani 1 1 d . . .
H11 H 0.6802 0.2223 0.2936 0.031 Uiso 1 1 calc R . .
C12 C 0.6311(3) 0.26093(18) 0.3754(2) 0.0257(10) Uani 1 1 d . . .
H12 H 0.6097 0.2906 0.3411 0.031 Uiso 1 1 calc R . .
C13 C 0.7860(4) 0.2165(2) 0.3807(3) 0.0358(12) Uani 1 1 d . . .
C14 C 0.7070(4) 0.2833(2) 0.4322(3) 0.0331(12) Uani 1 1 d . . .
C15 C 0.4804(3) 0.10596(18) 0.2945(2) 0.0226(10) Uani 1 1 d . . .
C16 C 0.4209(3) 0.08125(19) 0.3443(2) 0.0274(11) Uani 1 1 d . . .
C17 C 0.4459(4) 0.0699(2) 0.4136(2) 0.0340(12) Uani 1 1 d . . .
H17 H 0.5088 0.0786 0.4375 0.041 Uiso 1 1 calc R . .
C18 C 0.3773(4) 0.0456(2) 0.4472(3) 0.0422(14) Uani 1 1 d . . .
H18 H 0.3942 0.0377 0.4945 0.051 Uiso 1 1 calc R . .
C19 C 0.2856(4) 0.0327(2) 0.4135(3) 0.0433(14) Uani 1 1 d . . .
H19 H 0.2397 0.0166 0.4377 0.052 Uiso 1 1 calc R . .
C20 C 0.2600(4) 0.0432(2) 0.3443(3) 0.0404(13) Uani 1 1 d . . .
H20 H 0.1970 0.0343 0.3207 0.048 Uiso 1 1 calc R . .
C21 C 0.3282(3) 0.06689(19) 0.3101(3) 0.0306(11) Uani 1 1 d . . .
C22 C 0.3206(3) 0.08107(19) 0.2376(3) 0.0298(11) Uani 1 1 d . . .
C23 C 0.2452(4) 0.0737(2) 0.1833(3) 0.0395(13) Uani 1 1 d . . .
H23 H 0.1867 0.0562 0.1897 0.047 Uiso 1 1 calc R . .
C24 C 0.2566(4) 0.0924(2) 0.1200(3) 0.0420(14) Uani 1 1 d . . .
H24 H 0.2055 0.0878 0.0824 0.050 Uiso 1 1 calc R . .
C25 C 0.3420(4) 0.1180(2) 0.1104(3) 0.0338(12) Uani 1 1 d . . .
H25 H 0.3482 0.1310 0.0664 0.041 Uiso 1 1 calc R . .
C26 C 0.4185(4) 0.12482(19) 0.1644(2) 0.0295(11) Uani 1 1 d . . .
H26 H 0.4770 0.1422 0.1577 0.035 Uiso 1 1 calc R . .
C27 C 0.4076(3) 0.10578(18) 0.2282(2) 0.0242(10) Uani 1 1 d . . .
C28 C 0.4001(3) 0.24608(18) 0.3018(2) 0.0253(10) Uani 1 1 d . . .
C29 C 0.4248(4) 0.26108(19) 0.2327(2) 0.0295(11) Uani 1 1 d . . .
C30 C 0.5084(4) 0.2815(2) 0.2137(3) 0.0353(12) Uani 1 1 d . . .
H30 H 0.5638 0.2886 0.2474 0.042 Uiso 1 1 calc R . .
C31 C 0.5118(4) 0.2919(2) 0.1457(3) 0.0433(14) Uani 1 1 d . . .
H31 H 0.5696 0.3059 0.1331 0.052 Uiso 1 1 calc R . .
C32 C 0.4311(5) 0.2819(2) 0.0960(3) 0.0465(15) Uani 1 1 d . . .
H32 H 0.4344 0.2891 0.0496 0.056 Uiso 1 1 calc R . .
C33 C 0.3467(5) 0.2618(2) 0.1127(2) 0.0423(14) Uani 1 1 d . . .
H33 H 0.2915 0.2555 0.0786 0.051 Uiso 1 1 calc R . .
C34 C 0.3438(4) 0.25050(19) 0.1815(2) 0.0325(12) Uani 1 1 d . . .
C35 C 0.2654(4) 0.2278(2) 0.2123(3) 0.0340(12) Uani 1 1 d . . .
C36 C 0.1722(4) 0.2118(2) 0.1843(3) 0.0437(14) Uani 1 1 d . . .
H36 H 0.1501 0.2152 0.1367 0.052 Uiso 1 1 calc R . .
C37 C 0.1121(4) 0.1913(2) 0.2254(4) 0.0516(16) Uani 1 1 d . . .
H37 H 0.0478 0.1809 0.2063 0.062 Uiso 1 1 calc R . .
C38 C 0.1444(4) 0.1856(2) 0.2955(3) 0.0488(15) Uani 1 1 d . . .
H38 H 0.1021 0.1710 0.3236 0.059 Uiso 1 1 calc R . .
C39 C 0.2377(4) 0.2012(2) 0.3243(3) 0.0378(13) Uani 1 1 d . . .
H39 H 0.2600 0.1969 0.3718 0.045 Uiso 1 1 calc R . .
C40 C 0.2982(4) 0.22305(19) 0.2826(3) 0.0303(11) Uani 1 1 d . . .
C41 C 0.6472(4) -0.00598(19) 0.3308(2) 0.0292(11) Uani 1 1 d . . .
C42 C 0.7486(4) -0.0129(2) 0.3443(3) 0.0349(12) Uani 1 1 d . . .
C43 C 0.7887(4) -0.0569(2) 0.3850(3) 0.0434(14) Uani 1 1 d . . .
H43 H 0.8572 -0.0609 0.3948 0.052 Uiso 1 1 calc R . .
C44 C 0.7308(5) -0.0954(2) 0.4115(3) 0.0466(15) Uani 1 1 d . . .
C45 C 0.6322(5) -0.0904(2) 0.3937(3) 0.0418(14) Uani 1 1 d . . .
H45 H 0.5921 -0.1176 0.4091 0.050 Uiso 1 1 calc R . .
C46 C 0.5881(4) -0.0466(2) 0.3534(2) 0.0346(12) Uani 1 1 d . . .
C47 C 0.8182(4) 0.0236(2) 0.3143(3) 0.0460(14) Uani 1 1 d . . .
H47A H 0.7968 0.0265 0.2649 0.069 Uiso 1 1 calc R . .
H47B H 0.8833 0.0074 0.3237 0.069 Uiso 1 1 calc R . .
H47C H 0.8196 0.0605 0.3348 0.069 Uiso 1 1 calc R . .
C48 C 0.7769(6) -0.1413(3) 0.4582(4) 0.069(2) Uani 1 1 d . . .
H48A H 0.7487 -0.1416 0.4999 0.104 Uiso 1 1 calc R . .
H48B H 0.8470 -0.1350 0.4698 0.104 Uiso 1 1 calc R . .
H48C H 0.7649 -0.1770 0.4349 0.104 Uiso 1 1 calc R . .
C49 C 0.4792(4) -0.0479(2) 0.3371(3) 0.0400(13) Uani 1 1 d . . .
H49A H 0.4558 -0.0161 0.3084 0.060 Uiso 1 1 calc R . .
H49B H 0.4528 -0.0462 0.3795 0.060 Uiso 1 1 calc R . .
H49C H 0.4580 -0.0822 0.3128 0.060 Uiso 1 1 calc R . .
C50 C 0.6227(3) 0.0576(2) 0.1869(2) 0.0291(11) Uani 1 1 d . . .
C51 C 0.5757(4) 0.0142(2) 0.1471(3) 0.0346(12) Uani 1 1 d . . .
C52 C 0.5974(4) 0.0031(2) 0.0828(3) 0.0424(14) Uani 1 1 d . . .
H52 H 0.5643 -0.0260 0.0564 0.051 Uiso 1 1 calc R . .
C53 C 0.6663(4) 0.0335(2) 0.0565(3) 0.0445(14) Uani 1 1 d . . .
C54 C 0.7092(4) 0.0778(2) 0.0947(3) 0.0379(13) Uani 1 1 d . . .
H54 H 0.7548 0.0999 0.0765 0.045 Uiso 1 1 calc R . .
C55 C 0.6881(4) 0.0911(2) 0.1582(2) 0.0322(12) Uani 1 1 d . . .
C56 C 0.5009(4) -0.0212(2) 0.1720(3) 0.0414(14) Uani 1 1 d . . .
H56A H 0.5322 -0.0438 0.2104 0.062 Uiso 1 1 calc R . .
H56B H 0.4701 -0.0454 0.1351 0.062 Uiso 1 1 calc R . .
H56C H 0.4516 0.0025 0.1868 0.062 Uiso 1 1 calc R . .
C57 C 0.6953(6) 0.0191(3) -0.0117(3) 0.068(2) Uani 1 1 d . . .
H57A H 0.7621 0.0052 -0.0041 0.102 Uiso 1 1 calc R . .
H57B H 0.6909 0.0523 -0.0404 0.102 Uiso 1 1 calc R . .
H57C H 0.6515 -0.0094 -0.0346 0.102 Uiso 1 1 calc R . .
C58 C 0.7362(4) 0.1425(2) 0.1921(3) 0.0388(13) Uani 1 1 d . . .
H58A H 0.7883 0.1543 0.1683 0.058 Uiso 1 1 calc R . .
H58B H 0.7634 0.1342 0.2398 0.058 Uiso 1 1 calc R . .
H58C H 0.6880 0.1721 0.1904 0.058 Uiso 1 1 calc R . .
C59 C 0.2782(4) 0.31266(19) 0.4117(3) 0.0326(12) Uani 1 1 d . . .
C60 C 0.1930(4) 0.3345(2) 0.3734(3) 0.0335(12) Uani 1 1 d . . .
C61 C 0.1088(4) 0.3388(2) 0.4012(3) 0.0408(13) Uani 1 1 d . . .
H61 H 0.0518 0.3532 0.3739 0.049 Uiso 1 1 calc R . .
C62 C 0.1053(4) 0.3227(2) 0.4676(3) 0.0417(14) Uani 1 1 d . . .
C63 C 0.1882(4) 0.3001(2) 0.5043(3) 0.0414(13) Uani 1 1 d . . .
H63 H 0.1864 0.2875 0.5493 0.050 Uiso 1 1 calc R . .
C64 C 0.2748(4) 0.2946(2) 0.4794(3) 0.0347(12) Uani 1 1 d . . .
C65 C 0.1883(4) 0.3533(2) 0.3012(3) 0.0435(14) Uani 1 1 d . . .
H65A H 0.2201 0.3894 0.3008 0.065 Uiso 1 1 calc R . .
H65B H 0.1203 0.3565 0.2791 0.065 Uiso 1 1 calc R . .
H65C H 0.2213 0.3263 0.2765 0.065 Uiso 1 1 calc R . .
C66 C 0.0147(4) 0.3313(3) 0.4981(4) 0.0596(17) Uani 1 1 d . . .
H66A H 0.0180 0.3084 0.5389 0.089 Uiso 1 1 calc R . .
H66B H -0.0423 0.3209 0.4647 0.089 Uiso 1 1 calc R . .
H66C H 0.0098 0.3704 0.5104 0.089 Uiso 1 1 calc R . .
C67 C 0.3592(4) 0.2695(3) 0.5263(3) 0.0492(15) Uani 1 1 d . . .
H67A H 0.3413 0.2631 0.5711 0.074 Uiso 1 1 calc R . .
H67B H 0.4148 0.2947 0.5311 0.074 Uiso 1 1 calc R . .
H67C H 0.3765 0.2342 0.5074 0.074 Uiso 1 1 calc R . .
C68 C 0.4360(4) 0.38712(19) 0.3502(2) 0.0300(11) Uani 1 1 d . . .
C69 C 0.4226(3) 0.4133(2) 0.2860(3) 0.0308(11) Uani 1 1 d . . .
C70 C 0.4579(4) 0.4671(2) 0.2812(3) 0.0346(12) Uani 1 1 d . . .
H70 H 0.4503 0.4838 0.2374 0.042 Uiso 1 1 calc R . .
C71 C 0.5027(4) 0.4970(2) 0.3359(3) 0.0378(13) Uani 1 1 d . . .
C72 C 0.5129(4) 0.4714(2) 0.3991(3) 0.0385(13) Uani 1 1 d . . .
H72 H 0.5431 0.4913 0.4382 0.046 Uiso 1 1 calc R . .
C73 C 0.4808(4) 0.4182(2) 0.4076(3) 0.0338(12) Uani 1 1 d . . .
C74 C 0.3682(4) 0.3896(2) 0.2203(3) 0.0402(13) Uani 1 1 d . . .
H74A H 0.3131 0.4137 0.2027 0.060 Uiso 1 1 calc R . .
H74B H 0.3443 0.3526 0.2287 0.060 Uiso 1 1 calc R . .
H74C H 0.4117 0.3873 0.1868 0.060 Uiso 1 1 calc R . .
C75 C 0.5385(4) 0.5551(2) 0.3285(3) 0.0498(15) Uani 1 1 d . . .
H75A H 0.5117 0.5692 0.2830 0.075 Uiso 1 1 calc R . .
H75B H 0.6095 0.5550 0.3346 0.075 Uiso 1 1 calc R . .
H75C H 0.5177 0.5789 0.3631 0.075 Uiso 1 1 calc R . .
C76 C 0.4922(4) 0.3958(2) 0.4795(3) 0.0441(14) Uani 1 1 d . . .
H76A H 0.5152 0.4253 0.5120 0.066 Uiso 1 1 calc R . .
H76B H 0.5392 0.3654 0.4850 0.066 Uiso 1 1 calc R . .
H76C H 0.4294 0.3821 0.4879 0.066 Uiso 1 1 calc R . .
C77 C 0.9089(7) 0.2954(4) 0.2423(5) 0.102(3) Uani 1 1 d . . .
H77A H 0.9366 0.3325 0.2414 0.152 Uiso 1 1 calc R . .
H77B H 0.9285 0.2729 0.2061 0.152 Uiso 1 1 calc R . .
H77C H 0.9325 0.2781 0.2865 0.152 Uiso 1 1 calc R . .
C78 C 0.8070(7) 0.2990(4) 0.2320(4) 0.085(3) Uani 1 1 d . . .
H78A H 0.7802 0.2614 0.2227 0.102 Uiso 1 1 calc R . .
H78B H 0.7854 0.3215 0.1906 0.102 Uiso 1 1 calc R . .
O6 O 0.7658(3) 0.32213(17) 0.2862(2) 0.0636(12) Uani 1 1 d . . .
C79 C 0.7847(6) 0.3791(3) 0.2984(5) 0.091(3) Uani 1 1 d . . .
H79A H 0.7943 0.3971 0.2555 0.109 Uiso 1 1 calc R . .
H79B H 0.8456 0.3832 0.3317 0.109 Uiso 1 1 calc R . .
C80 C 0.7083(6) 0.4064(3) 0.3239(5) 0.085(3) Uani 1 1 d . . .
H80A H 0.6473 0.4011 0.2920 0.127 Uiso 1 1 calc R . .
H80B H 0.7227 0.4460 0.3287 0.127 Uiso 1 1 calc R . .
H80C H 0.7022 0.3909 0.3683 0.127 Uiso 1 1 calc R . .
C81 C 0.019(3) 1.0098(11) 0.474(2) 0.128(6) Uani 0.178(8) 1 d PDU A -1
H81A H -0.0506 1.0037 0.4550 0.154 Uiso 0.178(8) 1 calc PR A -1
H81B H 0.0199 1.0202 0.5224 0.154 Uiso 0.178(8) 1 calc PR A -1
Cl1 Cl 0.0642(12) 0.9488(11) 0.4788(11) 0.123(4) Uani 0.178(8) 1 d PDU A -1
Cl2 Cl 0.044(2) 1.0663(14) 0.4394(14) 0.148(7) Uani 0.178(8) 1 d PDU A -1
C81' C 0.0483(16) 0.9216(15) 0.5359(8) 0.102(4) Uani 0.322(8) 1 d PDU A -2
H81C H 0.0931 0.9517 0.5546 0.123 Uiso 0.322(8) 1 calc PR A -2
H81D H 0.0830 0.8871 0.5516 0.123 Uiso 0.322(8) 1 calc PR A -2
Cl1' Cl 0.0567(6) 0.9228(5) 0.4558(5) 0.107(3) Uani 0.322(8) 1 d PDU A -2
Cl2' Cl -0.0341(8) 0.9246(6) 0.5843(6) 0.102(3) Uani 0.322(8) 1 d PDU A -2

loop_
_atom_site_aniso_label
_atom_site_aniso_U_11
_atom_site_aniso_U_22
_atom_site_aniso_U_33
_atom_site_aniso_U_23
_atom_site_aniso_U_13
_atom_site_aniso_U_12
Ge1 0.0285(3) 0.0199(3) 0.0269(3) -0.0026(2) 0.0067(2) 0.0001(2)
Ge2 0.0342(3) 0.0211(3) 0.0249(3) -0.0019(2) 0.0052(2) 0.0036(2)
O1 0.0296(19) 0.0251(18) 0.0312(18) -0.0053(14) 0.0073(15) 0.0035(14)
O2 0.040(2) 0.0224(17) 0.0216(16) -0.0046(13) 0.0037(14) 0.0067(15)
O3 0.028(2) 0.050(3) 0.085(3) -0.011(2) 0.003(2) 0.0016(19)
O4 0.036(2) 0.037(2) 0.037(2) -0.0031(17) -0.0030(16) -0.0089(17)
O5 0.058(3) 0.042(2) 0.042(2) -0.0180(19) 0.0013(19) -0.0097(19)
C1 0.030(3) 0.022(3) 0.031(3) 0.001(2) 0.008(2) 0.001(2)
C2 0.029(3) 0.022(2) 0.020(2) -0.0009(19) 0.005(2) -0.003(2)
C3 0.028(3) 0.018(2) 0.026(2) -0.0016(19) 0.002(2) 0.0000(19)
C4 0.032(3) 0.017(2) 0.020(2) -0.0039(18) 0.002(2) 0.002(2)
C5 0.024(3) 0.018(2) 0.029(3) 0.0010(19) 0.001(2) -0.0039(19)
C6 0.026(3) 0.020(2) 0.025(2) 0.0028(19) 0.0010(19) -0.0049(19)
C7 0.035(3) 0.023(3) 0.027(3) -0.001(2) 0.005(2) -0.004(2)
C8 0.043(3) 0.034(3) 0.023(3) 0.004(2) 0.003(2) -0.006(2)
C9 0.044(3) 0.028(3) 0.035(3) 0.009(2) 0.001(2) -0.001(2)
C10 0.035(3) 0.025(3) 0.034(3) 0.000(2) 0.006(2) -0.002(2)
C11 0.028(3) 0.025(2) 0.024(2) -0.003(2) 0.004(2) -0.003(2)
C12 0.032(3) 0.020(2) 0.023(2) -0.0006(19) 0.000(2) -0.004(2)
C13 0.033(3) 0.030(3) 0.043(3) 0.004(2) 0.002(2) -0.009(2)
C14 0.042(3) 0.026(3) 0.030(3) 0.003(2) 0.002(2) -0.009(2)
C15 0.020(2) 0.021(2) 0.027(2) -0.0013(19) 0.005(2) 0.0012(19)
C16 0.027(3) 0.023(2) 0.035(3) -0.005(2) 0.012(2) -0.002(2)
C17 0.044(3) 0.030(3) 0.030(3) -0.004(2) 0.010(2) -0.010(2)
C18 0.060(4) 0.035(3) 0.038(3) -0.001(2) 0.027(3) -0.007(3)
C19 0.048(4) 0.033(3) 0.058(4) -0.001(3) 0.032(3) -0.006(3)
C20 0.032(3) 0.031(3) 0.061(4) -0.003(3) 0.017(3) -0.003(2)
C21 0.031(3) 0.020(2) 0.043(3) -0.003(2) 0.011(2) 0.001(2)
C22 0.026(3) 0.021(2) 0.041(3) -0.005(2) 0.003(2) 0.001(2)
C23 0.027(3) 0.036(3) 0.055(4) -0.010(3) 0.005(3) -0.002(2)
C24 0.040(3) 0.044(3) 0.037(3) -0.016(3) -0.006(3) 0.006(3)
C25 0.037(3) 0.034(3) 0.028(3) -0.004(2) 0.000(2) 0.006(2)
C26 0.030(3) 0.026(3) 0.032(3) -0.007(2) 0.005(2) 0.000(2)
C27 0.025(3) 0.020(2) 0.027(3) -0.0058(19) 0.003(2) 0.003(2)
C28 0.031(3) 0.021(2) 0.024(2) -0.0010(19) 0.005(2) 0.005(2)
C29 0.039(3) 0.022(3) 0.028(3) -0.002(2) 0.005(2) 0.008(2)
C30 0.038(3) 0.038(3) 0.029(3) 0.002(2) 0.004(2) 0.004(2)
C31 0.055(4) 0.047(3) 0.030(3) 0.009(3) 0.012(3) 0.009(3)
C32 0.073(5) 0.042(3) 0.026(3) 0.007(2) 0.011(3) 0.014(3)
C33 0.064(4) 0.037(3) 0.020(3) -0.004(2) -0.008(3) 0.014(3)
C34 0.042(3) 0.021(3) 0.032(3) -0.008(2) -0.002(2) 0.008(2)
C35 0.033(3) 0.026(3) 0.039(3) -0.004(2) -0.004(2) 0.010(2)
C36 0.040(3) 0.032(3) 0.053(4) -0.006(3) -0.009(3) 0.008(3)
C37 0.026(3) 0.035(3) 0.088(5) -0.013(3) -0.006(3) 0.004(3)
C38 0.038(3) 0.034(3) 0.077(5) -0.006(3) 0.017(3) -0.001(3)
C39 0.034(3) 0.026(3) 0.053(3) -0.009(2) 0.007(3) 0.001(2)
C40 0.032(3) 0.018(2) 0.041(3) -0.006(2) 0.006(2) 0.004(2)
C41 0.039(3) 0.025(3) 0.024(2) -0.002(2) 0.008(2) 0.005(2)
C42 0.047(3) 0.024(3) 0.035(3) -0.003(2) 0.009(2) 0.004(2)
C43 0.048(3) 0.035(3) 0.047(3) 0.002(3) 0.010(3) 0.014(3)
C44 0.070(5) 0.031(3) 0.041(3) 0.005(3) 0.015(3) 0.009(3)
C45 0.062(4) 0.024(3) 0.043(3) 0.001(2) 0.021(3) 0.000(3)
C46 0.052(3) 0.024(3) 0.031(3) -0.005(2) 0.015(2) 0.000(2)
C47 0.034(3) 0.041(3) 0.064(4) 0.007(3) 0.011(3) 0.006(3)
C48 0.090(5) 0.048(4) 0.072(5) 0.026(4) 0.018(4) 0.017(4)
C49 0.048(3) 0.025(3) 0.049(3) -0.003(2) 0.014(3) -0.006(2)
C50 0.031(3) 0.029(3) 0.027(3) -0.005(2) 0.006(2) 0.004(2)
C51 0.040(3) 0.027(3) 0.036(3) -0.003(2) 0.004(2) 0.005(2)
C52 0.054(4) 0.037(3) 0.033(3) -0.011(2) -0.001(3) 0.010(3)
C53 0.052(4) 0.051(4) 0.029(3) -0.006(3) 0.004(3) 0.020(3)
C54 0.043(3) 0.043(3) 0.030(3) 0.006(2) 0.012(2) 0.012(3)
C55 0.037(3) 0.030(3) 0.030(3) -0.002(2) 0.008(2) 0.009(2)
C56 0.048(4) 0.028(3) 0.045(3) -0.009(2) 0.000(3) -0.004(2)
C57 0.091(5) 0.079(5) 0.034(3) -0.009(3) 0.013(3) 0.027(4)
C58 0.046(3) 0.036(3) 0.038(3) 0.001(2) 0.018(3) -0.005(3)
C59 0.040(3) 0.020(2) 0.038(3) -0.006(2) 0.008(2) 0.003(2)
C60 0.030(3) 0.025(3) 0.046(3) -0.005(2) 0.010(2) 0.002(2)
C61 0.041(3) 0.025(3) 0.055(4) -0.001(3) 0.006(3) 0.002(2)
C62 0.041(3) 0.032(3) 0.056(4) -0.007(3) 0.019(3) -0.005(2)
C63 0.051(4) 0.034(3) 0.042(3) -0.002(2) 0.017(3) -0.004(3)
C64 0.044(3) 0.029(3) 0.033(3) -0.001(2) 0.010(2) 0.001(2)
C65 0.037(3) 0.048(3) 0.045(3) 0.009(3) 0.007(3) 0.014(3)
C66 0.043(4) 0.068(4) 0.072(4) 0.003(4) 0.022(3) -0.002(3)
C67 0.056(4) 0.061(4) 0.033(3) 0.013(3) 0.015(3) 0.007(3)
C68 0.030(3) 0.024(3) 0.035(3) -0.004(2) 0.005(2) 0.005(2)
C69 0.027(3) 0.027(3) 0.040(3) 0.001(2) 0.007(2) 0.007(2)
C70 0.032(3) 0.029(3) 0.047(3) 0.005(2) 0.015(2) 0.006(2)
C71 0.029(3) 0.026(3) 0.060(4) -0.003(3) 0.012(3) 0.004(2)
C72 0.039(3) 0.028(3) 0.048(3) -0.012(3) 0.006(3) 0.004(2)
C73 0.038(3) 0.026(3) 0.038(3) -0.007(2) 0.008(2) 0.008(2)
C74 0.055(4) 0.031(3) 0.034(3) 0.003(2) 0.007(3) 0.003(3)
C75 0.041(3) 0.032(3) 0.077(4) -0.002(3) 0.014(3) -0.007(3)
C76 0.060(4) 0.035(3) 0.035(3) -0.013(2) 0.000(3) 0.002(3)
C77 0.088(7) 0.106(7) 0.116(8) 0.010(6) 0.032(6) 0.028(5)
C78 0.100(7) 0.083(6) 0.079(6) 0.021(5) 0.032(5) -0.025(5)
O6 0.084(3) 0.039(3) 0.075(3) 0.003(2) 0.036(3) -0.007(2)
C79 0.090(6) 0.050(5) 0.141(8) 0.012(5) 0.046(6) -0.008(4)
C80 0.075(5) 0.048(4) 0.146(8) 0.011(5) 0.059(5) 0.002(4)
C81 0.062(9) 0.208(11) 0.094(11) -0.058(10) -0.045(9) 0.020(9)
Cl1 0.060(5) 0.204(9) 0.096(8) -0.054(7) -0.014(6) 0.016(6)
Cl2 0.095(10) 0.221(12) 0.103(13) -0.051(10) -0.047(9) 0.024(10)
C81' 0.052(6) 0.182(9) 0.072(7) -0.045(7) 0.008(6) 0.015(6)
Cl1' 0.057(4) 0.186(8) 0.071(5) -0.052(5) -0.010(3) 0.025(5)
Cl2' 0.046(4) 0.175(8) 0.085(7) -0.035(6) 0.009(5) -0.006(5)

loop_
_atom_type_symbol
_atom_type_description
_atom_type_scat_dispersion_real
_atom_type_scat_dispersion_imag
_atom_type_scat_source
C C 0.0033 0.0016 'International Tables Vol C Tables 4.2.6.8 and 6.1.1.4'
H H 0.0000 0.0000 'International Tables Vol C Tables 4.2.6.8 and 6.1.1.4'
O O 0.0106 0.0060 'International Tables Vol C Tables 4.2.6.8 and 6.1.1.4'
Ge Ge 0.1547 1.8001 'International Tables Vol C Tables 4.2.6.8 and 6.1.1.4'
Cl Cl 0.1484 0.1585 'International Tables Vol C Tables 4.2.6.8 and 6.1.1.4'

loop_
_geom_angle_atom_site_label_1
_geom_angle_atom_site_label_2
_geom_angle_atom_site_label_3
_geom_angle
_geom_angle_site_symmetry_1
_geom_angle_site_symmetry_3
_geom_angle_publ_flag
O1 Ge1 C50 109.65(17) . . ?
O1 Ge1 C41 102.13(18) . . ?
C50 Ge1 C41 109.24(19) . . ?
O1 Ge1 C15 92.09(16) . . ?
C50 Ge1 C15 115.00(19) . . ?
C41 Ge1 C15 125.21(19) . . ?
O2 Ge2 C59 106.90(18) . . ?
O2 Ge2 C68 107.05(17) . . ?
C59 Ge2 C68 110.35(19) . . ?
O2 Ge2 C28 91.65(16) . . ?
C59 Ge2 C28 114.94(19) . . ?
C68 Ge2 C28 122.69(19) . . ?
C1 O1 Ge1 114.0(3) . . ?
C4 O2 Ge2 113.9(3) . . ?
C13 O4 C14 111.2(4) . . ?
O1 C1 C5 112.5(4) . . ?
O1 C1 C2 110.1(4) . . ?
C5 C1 C2 112.5(4) . . ?
O1 C1 C11 110.9(4) . . ?
C5 C1 C11 105.4(4) . . ?
C2 C1 C11 105.1(4) . . ?
C1 C2 C3 109.4(3) . . ?
C1 C2 C15 111.6(4) . . ?
C3 C2 C15 117.1(4) . . ?
C2 C3 C28 117.2(4) . . ?
C2 C3 C4 109.1(4) . . ?
C28 C3 C4 112.1(3) . . ?
O2 C4 C6 113.5(4) . . ?
O2 C4 C12 111.2(4) . . ?
C6 C4 C12 104.6(4) . . ?
O2 C4 C3 108.8(4) . . ?
C6 C4 C3 106.9(3) . . ?
C12 C4 C3 111.7(3) . . ?
C10 C5 C6 120.1(4) . . ?
C10 C5 C1 125.8(4) . . ?
C6 C5 C1 114.0(4) . . ?
C7 C6 C5 120.0(4) . . ?
C7 C6 C4 127.2(4) . . ?
C5 C6 C4 112.7(4) . . ?
C6 C7 C8 119.7(5) . . ?
C9 C8 C7 120.4(5) . . ?
C8 C9 C10 120.4(5) . . ?
C5 C10 C9 119.5(5) . . ?
C13 C11 C12 104.6(4) . . ?
C13 C11 C1 112.0(4) . . ?
C12 C11 C1 109.5(4) . . ?
C14 C12 C11 104.8(4) . . ?
C14 C12 C4 110.7(4) . . ?
C11 C12 C4 110.9(4) . . ?
O3 C13 O4 120.6(5) . . ?
O3 C13 C11 129.8(5) . . ?
O4 C13 C11 109.6(4) . . ?
O5 C14 O4 119.7(5) . . ?
O5 C14 C12 130.8(5) . . ?
O4 C14 C12 109.5(4) . . ?
C27 C15 C16 101.9(4) . . ?
C27 C15 C2 113.1(4) . . ?
C16 C15 C2 117.7(4) . . ?
C27 C15 Ge1 109.5(3) . . ?
C16 C15 Ge1 115.9(3) . . ?
C2 C15 Ge1 99.1(3) . . ?
C17 C16 C21 119.1(4) . . ?
C17 C16 C15 130.7(4) . . ?
C21 C16 C15 110.1(4) . . ?
C16 C17 C18 119.1(5) . . ?
C19 C18 C17 121.5(5) . . ?
C18 C19 C20 120.1(5) . . ?
C19 C20 C21 118.9(5) . . ?
C20 C21 C16 121.4(5) . . ?
C20 C21 C22 129.7(5) . . ?
C16 C21 C22 108.9(4) . . ?
C23 C22 C27 120.9(5) . . ?
C23 C22 C21 130.8(5) . . ?
C27 C22 C21 108.3(4) . . ?
C24 C23 C22 118.7(5) . . ?
C23 C24 C25 120.8(5) . . ?
C24 C25 C26 120.9(5) . . ?
C27 C26 C25 118.6(5) . . ?
C26 C27 C22 120.1(4) . . ?
C26 C27 C15 129.2(4) . . ?
C22 C27 C15 110.7(4) . . ?
C40 C28 C29 102.2(4) . . ?
C40 C28 C3 112.8(4) . . ?
C29 C28 C3 117.8(4) . . ?
C40 C28 Ge2 107.7(3) . . ?
C29 C28 Ge2 116.3(3) . . ?
C3 C28 Ge2 100.1(3) . . ?
C30 C29 C34 118.6(5) . . ?
C30 C29 C28 132.0(5) . . ?
C34 C29 C28 109.4(4) . . ?
C29 C30 C31 120.4(5) . . ?
C30 C31 C32 120.3(6) . . ?
C33 C32 C31 121.1(5) . . ?
C32 C33 C34 118.6(5) . . ?
C33 C34 C29 121.0(5) . . ?
C33 C34 C35 129.5(5) . . ?
C29 C34 C35 109.5(4) . . ?
C36 C35 C40 120.3(5) . . ?
C36 C35 C34 131.6(5) . . ?
C40 C35 C34 108.1(4) . . ?
C37 C36 C35 119.7(6) . . ?
C36 C37 C38 120.6(5) . . ?
C39 C38 C37 120.3(6) . . ?
C38 C39 C40 119.0(5) . . ?
C39 C40 C35 120.0(5) . . ?
C39 C40 C28 129.3(5) . . ?
C35 C40 C28 110.7(4) . . ?
C46 C41 C42 118.9(4) . . ?
C46 C41 Ge1 125.7(4) . . ?
C42 C41 Ge1 115.4(4) . . ?
C43 C42 C41 119.6(5) . . ?
C43 C42 C47 116.9(5) . . ?
C41 C42 C47 123.5(5) . . ?
C42 C43 C44 121.7(5) . . ?
C45 C44 C43 118.0(5) . . ?
C45 C44 C48 121.7(6) . . ?
C43 C44 C48 120.3(6) . . ?
C44 C45 C46 122.4(5) . . ?
C41 C46 C45 119.0(5) . . ?
C41 C46 C49 125.1(5) . . ?
C45 C46 C49 115.8(5) . . ?
C51 C50 C55 118.1(4) . . ?
C51 C50 Ge1 116.9(4) . . ?
C55 C50 Ge1 124.8(4) . . ?
C52 C51 C50 120.5(5) . . ?
C52 C51 C56 118.0(5) . . ?
C50 C51 C56 121.5(4) . . ?
C53 C52 C51 121.5(5) . . ?
C52 C53 C54 117.7(5) . . ?
C52 C53 C57 121.7(6) . . ?
C54 C53 C57 120.5(6) . . ?
C55 C54 C53 122.6(5) . . ?
C54 C55 C50 119.4(5) . . ?
C54 C55 C58 116.7(5) . . ?
C50 C55 C58 123.9(4) . . ?
C60 C59 C64 117.8(5) . . ?
C60 C59 Ge2 117.5(4) . . ?
C64 C59 Ge2 124.7(4) . . ?
C61 C60 C59 120.6(5) . . ?
C61 C60 C65 117.4(5) . . ?
C59 C60 C65 121.9(5) . . ?
C62 C61 C60 122.1(5) . . ?
C63 C62 C61 117.0(5) . . ?
C63 C62 C66 122.1(5) . . ?
C61 C62 C66 120.9(5) . . ?
C62 C63 C64 123.6(5) . . ?
C63 C64 C59 118.8(5) . . ?
C63 C64 C67 117.0(5) . . ?
C59 C64 C67 124.1(5) . . ?
C69 C68 C73 117.7(4) . . ?
C69 C68 Ge2 126.0(4) . . ?
C73 C68 Ge2 116.3(4) . . ?
C70 C69 C68 119.0(5) . . ?
C70 C69 C74 115.1(4) . . ?
C68 C69 C74 125.8(4) . . ?
C71 C70 C69 123.7(5) . . ?
C70 C71 C72 116.8(5) . . ?
C70 C71 C75 121.9(5) . . ?
C72 C71 C75 121.3(5) . . ?
C73 C72 C71 122.7(5) . . ?
C72 C73 C68 120.1(5) . . ?
C72 C73 C76 117.8(5) . . ?
C68 C73 C76 122.1(5) . . ?
C77 C78 O6 116.5(8) . . ?
C79 O6 C78 115.1(6) . . ?
O6 C79 C80 112.5(6) . . ?
Cl2 C81 Cl1 134(3) . . ?
Cl1' C81' Cl2' 139.7(17) . . ?

loop_
_geom_bond_atom_site_label_1
_geom_bond_atom_site_label_2
_geom_bond_distance
_geom_bond_site_symmetry_2
_geom_bond_publ_flag
Ge1 O1 1.817(3) . ?
Ge1 C50 1.969(5) . ?
Ge1 C41 1.979(5) . ?
Ge1 C15 2.037(4) . ?
Ge2 O2 1.819(3) . ?
Ge2 C59 1.973(5) . ?
Ge2 C68 1.985(5) . ?
Ge2 C28 2.066(4) . ?
O1 C1 1.403(5) . ?
O2 C4 1.405(5) . ?
O3 C13 1.184(6) . ?
O4 C13 1.390(6) . ?
O4 C14 1.393(6) . ?
O5 C14 1.183(6) . ?
C1 C5 1.519(6) . ?
C1 C2 1.553(6) . ?
C1 C11 1.561(6) . ?
C2 C3 1.556(6) . ?
C2 C15 1.561(6) . ?
C3 C28 1.560(6) . ?
C3 C4 1.573(6) . ?
C4 C6 1.506(6) . ?
C4 C12 1.557(6) . ?
C5 C10 1.382(6) . ?
C5 C6 1.404(6) . ?
C6 C7 1.381(6) . ?
C7 C8 1.387(7) . ?
C8 C9 1.382(7) . ?
C9 C10 1.391(7) . ?
C11 C13 1.513(7) . ?
C11 C12 1.528(6) . ?
C12 C14 1.512(7) . ?
C15 C27 1.521(6) . ?
C15 C16 1.524(6) . ?
C16 C17 1.391(7) . ?
C16 C21 1.401(7) . ?
C17 C18 1.393(7) . ?
C18 C19 1.378(8) . ?
C19 C20 1.388(8) . ?
C20 C21 1.389(7) . ?
C21 C22 1.470(7) . ?
C22 C23 1.386(7) . ?
C22 C27 1.398(6) . ?
C23 C24 1.376(8) . ?
C24 C25 1.387(8) . ?
C25 C26 1.391(7) . ?
C26 C27 1.386(6) . ?
C28 C40 1.517(7) . ?
C28 C29 1.520(6) . ?
C29 C30 1.382(7) . ?
C29 C34 1.411(7) . ?
C30 C31 1.386(7) . ?
C31 C32 1.389(8) . ?
C32 C33 1.370(8) . ?
C33 C34 1.406(7) . ?
C34 C35 1.455(7) . ?
C35 C36 1.381(7) . ?
C35 C40 1.403(7) . ?
C36 C37 1.365(8) . ?
C37 C38 1.399(9) . ?
C38 C39 1.384(8) . ?
C39 C40 1.389(7) . ?
C41 C46 1.406(7) . ?
C41 C42 1.409(7) . ?
C42 C43 1.395(7) . ?
C42 C47 1.513(7) . ?
C43 C44 1.396(8) . ?
C44 C45 1.369(8) . ?
C44 C48 1.519(8) . ?
C45 C46 1.407(7) . ?
C46 C49 1.504(8) . ?
C50 C51 1.407(7) . ?
C50 C55 1.415(7) . ?
C51 C52 1.393(7) . ?
C51 C56 1.503(7) . ?
C52 C53 1.386(8) . ?
C53 C54 1.388(8) . ?
C53 C57 1.525(7) . ?
C54 C55 1.388(7) . ?
C55 C58 1.515(7) . ?
C59 C60 1.404(7) . ?
C59 C64 1.427(7) . ?
C60 C61 1.391(7) . ?
C60 C65 1.499(7) . ?
C61 C62 1.388(8) . ?
C62 C63 1.374(8) . ?
C62 C66 1.513(8) . ?
C63 C64 1.393(7) . ?
C64 C67 1.503(7) . ?
C68 C69 1.412(7) . ?
C68 C73 1.421(7) . ?
C69 C70 1.400(7) . ?
C69 C74 1.508(7) . ?
C70 C71 1.367(7) . ?
C71 C72 1.388(7) . ?
C71 C75 1.508(7) . ?
C72 C73 1.382(7) . ?
C73 C76 1.514(7) . ?
C77 C78 1.408(11) . ?
C78 O6 1.425(9) . ?
O6 C79 1.415(8) . ?
C79 C80 1.422(10) . ?
C81 Cl2 1.602(19) . ?
C81 Cl1 1.603(19) . ?
C81' Cl1' 1.621(15) . ?
C81' Cl2' 1.628(15) . ?
